data_7200472
loop_
_publ_author_name
'Rueff, Jean-Michel'
'Caignaert, Vincent'
'Leclaire, Andr\'e'
'Simon, Charles'
'Haelters, Jean-Pierre'
'Jaffr\`es, Paul-Alain'

_publ_section_title
;
 m-phosphonobenzoic acid and copper(II) as precursors of helical chain and
 lamellar hybrid materials
;
_journal_coden_ASTM CRECF4
_journal_issue 4
_journal_name_full CrystEngComm
_journal_page_first 556
_journal_page_last 559
_journal_paper_doi 10.1039/b816132c
_journal_volume 11
_journal_year 2009
_chemical_compound_source 'hydrothermal synthesis'
_chemical_formula_moiety 'C7 H7 Cu1 O6 P1'
_chemical_formula_sum 'C7 H7 Cu O6 P'
_chemical_formula_weight 281.6
_space_group_IT_number 14
_symmetry_cell_setting monoclinic
_symmetry_space_group_name_Hall '-P 2yn'
_symmetry_space_group_name_H-M 'P 1 21/n 1'
_cell_angle_alpha 90
_cell_angle_beta 96.016(7)
_cell_angle_gamma 90
_cell_formula_units_Z 4
_cell_length_a 4.8414(3)
_cell_length_b 32.557(3)
_cell_length_c 5.7845(9)
_cell_measurement_reflns_used 100
_cell_measurement_temperature 293
_cell_measurement_theta_max 35
_cell_measurement_theta_min 6.
_cell_volume 906.74(17)
_computing_publication_material '(Jana2000; Petricek and Dusek, 2000)'
_computing_structure_refinement '(Jana2000; Petricek and Dusek, 2000)'
_diffrn_ambient_temperature 293
_diffrn_measured_fraction_theta_full 0.95
_diffrn_measured_fraction_theta_max 0.95
_diffrn_measurement_device_type 'Nonius CCD'
_diffrn_measurement_method '\F/\W scan'
_diffrn_radiation_source 'sealed tube'
_diffrn_radiation_type 'Mo K\a'
_diffrn_radiation_wavelength 0.71069
_diffrn_reflns_av_R_equivalents 0.0253
_diffrn_reflns_av_sigmaI/netI 0.0314
_diffrn_reflns_limit_h_max 7
_diffrn_reflns_limit_h_min -8
_diffrn_reflns_limit_k_max 52
_diffrn_reflns_limit_k_min -46
_diffrn_reflns_limit_l_max 7
_diffrn_reflns_limit_l_min -9
_diffrn_reflns_number 12609
_diffrn_reflns_theta_full 35.99
_diffrn_reflns_theta_max 35.99
_diffrn_reflns_theta_min 5.80
_exptl_absorpt_coefficient_mu 2.589
_exptl_absorpt_correction_T_max 0.935
_exptl_absorpt_correction_T_min 0.778
_exptl_absorpt_correction_type empirical
_exptl_absorpt_process_details 'SADABS; Bruker (2001)'
_exptl_crystal_colour 'light green'
_exptl_crystal_density_diffrn 2.0625
_exptl_crystal_description plate
_exptl_crystal_F_000 564
_exptl_crystal_size_max 0.241
_exptl_crystal_size_mid 0.223
_exptl_crystal_size_min 0.026
_refine_diff_density_max 0.41
_refine_diff_density_min -0.45
_refine_ls_extinction_coef 0.0013(4)
_refine_ls_extinction_method 'B-C type 1 Gaussian isotropic (Becker & Coppens, 1974)'
_refine_ls_goodness_of_fit_gt 1.81
_refine_ls_goodness_of_fit_ref 1.64
_refine_ls_hydrogen_treatment refall
_refine_ls_number_parameters 165
_refine_ls_number_reflns 4066
_refine_ls_R_factor_all 0.0463
_refine_ls_R_factor_gt 0.0289
_refine_ls_shift/su_max 0.0008
_refine_ls_shift/su_mean 0.0001
_refine_ls_structure_factor_coef F
_refine_ls_weighting_details w=1/(\s^2^(F)+0.000049F^2^)
_refine_ls_weighting_scheme sigma
_refine_ls_wR_factor_gt 0.0295
_refine_ls_wR_factor_ref 0.0308
_reflns_number_gt 3097
_reflns_number_total 4066
_reflns_threshold_expression I>3\s(I)
_cod_data_source_file B816132C.txt
_cod_data_source_block (II)
_cod_depositor_comments
;
 Replaced the incorrect bibliographical reference to the original
 publication with a proper one.

 Antanas Vaitkus,
 2019-09-18
;
_cod_original_cell_volume 906.74(18)
_cod_original_formula_sum 'C7 H7 Cu1 O6 P1'
_cod_database_code 7200472

loop_
_symmetry_equiv_pos_site_id
_symmetry_equiv_pos_as_xyz
1 x,y,z
2 1/2-x,1/2+y,1/2-z
3 -x,-y,-z
4 1/2+x,1/2-y,1/2+z

loop_
_atom_site_label
_atom_site_type_symbol
_atom_site_fract_x
_atom_site_fract_y
_atom_site_fract_z
_atom_site_adp_type
_atom_site_U_iso_or_equiv
_atom_site_symmetry_multiplicity
_atom_site_occupancy
_atom_site_calc_flag
_atom_site_refinement_flags
_atom_site_disorder_assembly
_atom_site_disorder_group
Cu Cu 0.17857(3) 0.242409(6) 0.06000(3) Uani 0.01132(5) 4 1 d . . .
P P 0.72964(7) 0.300957(11) 0.06523(6) Uani 0.00933(8) 4 1 d . . .
O1 O 0.41673(18) 0.29125(3) 0.04942(17) Uani 0.0130(3) 4 1 d . . .
O2 O 0.88452(19) 0.28947(3) 0.30252(17) Uani 0.0141(3) 4 1 d . . .
O3 O 0.87168(18) 0.27788(3) -0.12987(17) Uani 0.0117(3) 4 1 d . . .
O4 O 0.4294(4) 0.44776(5) 0.4203(3) Uani 0.0494(6) 4 1 d . . .
O5 O 0.7081(4) 0.49457(5) 0.2832(3) Uani 0.0585(7) 4 1 d . . .
O6 O -0.1058(2) 0.19765(4) 0.0668(2) Uani 0.0163(3) 4 1 d . . .
C1 C 0.7679(3) 0.35549(4) 0.0141(2) Uani 0.0136(4) 4 1 d . . .
C2 C 0.6641(3) 0.38486(5) 0.1627(3) Uani 0.0193(4) 4 1 d . . .
C3 C 0.7118(4) 0.42677(5) 0.1275(3) Uani 0.0237(5) 4 1 d . . .
C4 C 0.8634(4) 0.43979(6) -0.0546(4) Uani 0.0324(6) 4 1 d . . .
C5 C 0.9594(5) 0.41089(6) -0.2047(4) Uani 0.0356(6) 4 1 d . . .
C6 C 0.9116(4) 0.36908(5) -0.1713(3) Uani 0.0244(5) 4 1 d . . .
C7 C 0.6111(4) 0.45867(6) 0.2867(3) Uani 0.0306(5) 4 1 d . . .
H2 H 0.573(4) 0.3762(7) 0.293(4) Uiso 0.030(6) 4 1 d . . .
H4 H 0.899(5) 0.4674(9) -0.074(4) Uiso 0.051(7) 4 1 d . . .
H5 H 1.046(4) 0.4195(8) -0.336(4) Uiso 0.033(6) 4 1 d . . .
H6 H 0.971(4) 0.3498(7) -0.281(3) Uiso 0.024(5) 4 1 d . . .
H41 H 0.384(8) 0.4679(14) 0.506(7) Uiso 0.117(15) 4 1 d . . .
H61 H -0.238(4) 0.1990(7) -0.021(4) Uiso 0.032(6) 4 1 d . . .
H62 H -0.171(5) 0.1978(8) 0.176(5) Uiso 0.045(7) 4 1 d . . .

loop_
_atom_site_aniso_label
_atom_site_aniso_type_symbol
_atom_site_aniso_U_11
_atom_site_aniso_U_22
_atom_site_aniso_U_33
_atom_site_aniso_U_12
_atom_site_aniso_U_13
_atom_site_aniso_U_23
Cu Cu 0.00957(8) 0.01286(8) 0.01140(8) -0.00100(6) 0.00045(5) 0.00098(6)
P P 0.00846(14) 0.01006(15) 0.00954(15) -0.00023(12) 0.00124(11) 0.00024(12)
O1 O 0.0080(4) 0.0150(5) 0.0159(5) -0.0010(4) 0.0012(3) 0.0000(4)
O2 O 0.0104(4) 0.0201(5) 0.0113(4) -0.0014(4) -0.0012(3) 0.0027(4)
O3 O 0.0091(4) 0.0145(5) 0.0116(4) 0.0011(4) 0.0014(3) -0.0025(4)
O4 O 0.0677(11) 0.0271(8) 0.0616(11) -0.0101(8) 0.0452(9) -0.0156(7)
O5 O 0.0893(13) 0.0189(7) 0.0769(13) -0.0167(8) 0.0548(11) -0.0201(8)
O6 O 0.0148(5) 0.0204(6) 0.0133(5) -0.0038(4) -0.0008(4) 0.0014(4)
C1 C 0.0142(6) 0.0102(6) 0.0169(6) -0.0010(5) 0.0032(5) 0.0004(5)
C2 C 0.0242(7) 0.0150(7) 0.0201(7) -0.0022(6) 0.0091(6) -0.0024(5)
C3 C 0.0319(8) 0.0143(7) 0.0268(8) -0.0011(6) 0.0122(7) -0.0041(6)
C4 C 0.0486(11) 0.0133(7) 0.0390(10) -0.0061(8) 0.0220(9) -0.0009(7)
C5 C 0.0552(12) 0.0196(8) 0.0374(11) -0.0052(8) 0.0305(10) 0.0026(7)
C6 C 0.0342(9) 0.0154(7) 0.0268(8) -0.0004(6) 0.0177(7) -0.0002(6)
C7 C 0.0408(10) 0.0181(8) 0.0356(10) -0.0025(7) 0.0173(8) -0.0069(7)

loop_
_atom_type_symbol
_atom_type_scat_dispersion_real
_atom_type_scat_dispersion_imag
_atom_type_scat_source
Cu 0.320 1.265 'International Tables Vol C Tables 4.2.6.8 and 6.1.1.1'
P 0.102 0.094 'International Tables Vol C Tables 4.2.6.8 and 6.1.1.1'
O 0.011 0.006 'International Tables Vol C Tables 4.2.6.8 and 6.1.1.1'
C 0.003 0.002 'International Tables Vol C Tables 4.2.6.8 and 6.1.1.1'
H 0.000 0.000 'International Tables Vol C Tables 4.2.6.8 and 6.1.1.1'

loop_
_geom_angle_atom_site_label_1
_geom_angle_atom_site_label_2
_geom_angle_atom_site_label_3
_geom_angle_site_symmetry_1
_geom_angle_site_symmetry_2
_geom_angle_site_symmetry_3
_geom_angle
_geom_angle_publ_flag
O1 Cu O2 . . 4_454 93.03(4) yes
O1 Cu O3 . . 1_455 85.64(4) yes
O1 Cu O3 . . 4_455 94.18(4) yes
O1 Cu O6 . . . 172.61(4) yes
O2 Cu O3 4_454 . 1_455 104.94(4) yes
O2 Cu O3 4_454 . 4_455 104.47(4) yes
O2 Cu O6 4_454 . . 91.83(4) yes
O3 Cu O3 1_455 . 4_455 150.55(4) yes
O3 Cu O6 1_455 . . 87.73(4) yes
O3 Cu O3 4_455 . 1_455 150.55(4) yes
O3 Cu O6 4_455 . . 89.99(4) yes
O1 P O2 . . . 112.77(6) yes
O1 P O3 . . . 111.13(6) yes
O1 P C1 . . . 107.93(6) yes
O2 P O3 . . . 108.36(6) yes
O2 P C1 . . . 109.57(6) yes
O3 P C1 . . . 106.92(6) yes
Cu O3 Cu 1_655 . 4_554 121.01(5) yes
Cu O3 Cu 4_554 . 1_655 121.01(5) yes
C7 O5 H41 . . 3_666 119.6(12) yes
H41 O5 H41 . . 3_666 69.2(15) yes
H41 O5 H41 3_666 . . 69.2(15) yes
H61 O6 H62 . . . 99(3) yes
C2 C1 C6 . . . 119.07(13) yes
C1 C2 C3 . . . 119.71(15) yes
C1 C2 H2 . . . 120.2(14) yes
C3 C2 H2 . . . 119.9(14) yes
C2 C3 C4 . . . 120.48(16) yes
C2 C3 C7 . . . 120.97(16) yes
C4 C3 C7 . . . 118.52(16) yes
C3 C4 C5 . . . 119.75(18) yes
C3 C4 H4 . . . 120.1(16) yes
C5 C4 H4 . . . 120.2(16) yes
C4 C5 C6 . . . 120.1(2) yes
C4 C5 H5 . . . 120.3(16) yes
C6 C5 H5 . . . 119.5(16) yes
C1 C6 C5 . . . 120.87(17) yes
C1 C6 H6 . . . 120.3(13) yes
C5 C6 H6 . . . 118.8(13) yes
O4 C7 O5 . . . 123.20(19) yes
O4 C7 C3 . . . 117.75(17) yes
O5 C7 C3 . . . 119.05(18) yes

loop_
_geom_bond_atom_site_label_1
_geom_bond_atom_site_label_2
_geom_bond_site_symmetry_1
_geom_bond_site_symmetry_2
_geom_bond_distance
_geom_bond_publ_flag
Cu O1 . . 1.9688(10) yes
Cu O2 . 4_454 2.1450(11) yes
Cu O3 . 1_455 2.0989(10) yes
Cu O3 . 4_455 2.0437(11) yes
Cu O6 . . 2.0079(12) yes
P O1 . . 1.5410(10) yes
P O2 . . 1.5395(11) yes
P O3 . . 1.5730(12) yes
P C1 . . 1.8125(13) yes
O4 O5 . . 2.235(3) yes
O4 C7 . . 1.281(3) yes
O4 H41 . . 0.87(4) yes
O5 C7 . . 1.261(3) yes
O5 H41 . 3_666 1.81(4) yes
O6 H61 . . 0.78(2) yes
O6 H62 . . 0.74(3) yes
C1 C2 . . 1.413(2) yes
C1 C6 . . 1.409(2) yes
C2 C3 . . 1.402(2) yes
C2 H2 . . 0.95(2) yes
C3 C4 . . 1.411(3) yes
C3 C7 . . 1.503(3) yes
C4 C5 . . 1.393(3) yes
C4 H4 . . 0.92(3) yes
C5 C6 . . 1.398(3) yes
C5 H5 . . 0.95(2) yes
C6 H6 . . 0.96(2) yes
